data_7204140
loop_
_publ_author_name
'Park, Jin-Ho'
'Horley, Graeme A.'
'O'Brien, Paul'
'Jones, Anthony C.'
'Motevalli, Majid'

_publ_section_title
;
 The X-ray single crystal structure of [Me2In(acac)]2 and its use as a
 single-source precursor for the deposition of indium oxide thin films
;
_journal_issue 9
_journal_name_full 'Journal of Materials Chemistry'
_journal_page_first 2346
_journal_paper_doi 10.1039/b102212l
_journal_volume 11
_journal_year 2001
_chemical_compound_source 'synthesis as described'
_chemical_formula_moiety 'C14 H28 In2 O4'
_chemical_formula_structural 'C14 H28 IN2 O4'
_chemical_formula_sum 'C14 H26 In2 O4'
_chemical_formula_weight 487.99
_space_group_IT_number 2
_symmetry_cell_setting triclinic
_symmetry_Int_Tables_number 2
_symmetry_space_group_name_Hall '-P 1'
_symmetry_space_group_name_H-M 'P -1'
_atom_sites_solution_hydrogens geom
_atom_sites_solution_primary direct
_atom_sites_solution_secondary difmap
_audit_creation_date 1999-06-02T13:22:28-00:00
_audit_creation_method 'WinGX routine CIF_UPDATE'
_cell_angle_alpha 108.39(6)
_cell_angle_beta 112.48(5)
_cell_angle_gamma 101.46(5)
_cell_formula_units_Z 1
_cell_length_a 8.581(5)
_cell_length_b 8.507(6)
_cell_length_c 8.033(6)
_cell_measurement_reflns_used 25
_cell_measurement_temperature 293(2)
_cell_measurement_theta_max 13.76
_cell_measurement_theta_min 11.28
_cell_measurement_wavelength 0.71073
_cell_volume 478.9(7)
_computing_cell_refinement 'CAD4/PC(Enraf Nonius, 1992)'
_computing_data_collection 'CAD4/PC(Enraf Nonius, 1992)'
_computing_data_reduction 'XCAD4 (Harms & Wocadlo, 1995)'
_computing_molecular_graphics 'Ortep-3 for Windows (Farrugia, 1997)'
_computing_publication_material 'WinGX publication routines (Farrugia, 1998)'
_computing_structure_refinement 'SHELXL-97 (Sheldrick, 1997)'
_computing_structure_solution 'DIRDIF-96 (P.T. Beurskens, 1996)'
_diffrn_ambient_temperature 293(2)
_diffrn_detector 'scintillation LiI'
_diffrn_detector_dtime 1.195
_diffrn_measured_fraction_theta_full 1
_diffrn_measured_fraction_theta_max 1
_diffrn_measurement_device '\k-geometry diffractometer'
_diffrn_measurement_device_type 'Enraf Nonius CAD4'
_diffrn_measurement_method 'non-profiled omega/2theta scans'
_diffrn_orient_matrix_type
;
x-axis points to radiation source
the matrix is specified in reciprocal space
;
_diffrn_orient_matrix_UB_11 -0.2576E-2
_diffrn_orient_matrix_UB_12 0.24996E-1
_diffrn_orient_matrix_UB_13 -0.1144
_diffrn_orient_matrix_UB_21 -0.71045E-1
_diffrn_orient_matrix_UB_22 0.07747
_diffrn_orient_matrix_UB_23 0.20248E-1
_diffrn_orient_matrix_UB_31 0.115267
_diffrn_orient_matrix_UB_32 0.105191
_diffrn_orient_matrix_UB_33 0.93944E-1
_diffrn_radiation_monochromator graphite
_diffrn_radiation_type MoK\a
_diffrn_radiation_wavelength 0.71073
_diffrn_reflns_av_R_equivalents 0.0103
_diffrn_reflns_av_sigmaI/netI 0.0086
_diffrn_reflns_limit_h_max 10
_diffrn_reflns_limit_h_min 0
_diffrn_reflns_limit_k_max 9
_diffrn_reflns_limit_k_min -10
_diffrn_reflns_limit_l_max 8
_diffrn_reflns_limit_l_min -9
_diffrn_reflns_number 1791
_diffrn_reflns_theta_full 24.94
_diffrn_reflns_theta_max 24.94
_diffrn_reflns_theta_min 2.71
_diffrn_source 'Enraf Nonius FR590'
_diffrn_standards_decay_% -4
_diffrn_standards_interval_time 60
_diffrn_standards_number 2
_exptl_absorpt_coefficient_mu 2.416
_exptl_absorpt_correction_T_max 0.7442
_exptl_absorpt_correction_T_min 0.4685
_exptl_absorpt_correction_type psi-scan
_exptl_absorpt_process_details
;
North A.C.T., Phillips D.C. & Mathews F.S. (1968) Acta. Cryst. A24, 351
Number of psi-scan sets used was   3
Theta correction was applied.
Averaged transmission function was used.
No Fourier smoothing was applied.
;
_exptl_crystal_colour transparent
_exptl_crystal_density_diffrn 1.692
_exptl_crystal_density_method 'not measured'
_exptl_crystal_description prism
_exptl_crystal_F_000 240
_exptl_crystal_size_max 0.37
_exptl_crystal_size_mid 0.28
_exptl_crystal_size_min 0.13
_refine_diff_density_max 0.463
_refine_diff_density_min -0.595
_refine_diff_density_rms 0.073
_refine_ls_extinction_coef 0.134(4)
_refine_ls_extinction_expression Fc^*^=kFc[1+0.001xFc^2^\l^3^/sin(2\q)]^-1/4^
_refine_ls_extinction_method SHELXL
_refine_ls_goodness_of_fit_ref 1.199
_refine_ls_hydrogen_treatment mixed
_refine_ls_matrix_type full
_refine_ls_number_parameters 101
_refine_ls_number_reflns 1671
_refine_ls_number_restraints 0
_refine_ls_restrained_S_all 1.199
_refine_ls_R_factor_all 0.0199
_refine_ls_R_factor_gt 0.019
_refine_ls_shift/su_max 0.026
_refine_ls_shift/su_mean 0.001
_refine_ls_structure_factor_coef Fsqd
_refine_ls_weighting_scheme calc
_refine_ls_wR_factor_gt 0.0501
_refine_ls_wR_factor_ref 0.0505
_reflns_number_gt 1616
_reflns_number_total 1671
_reflns_threshold_expression >2sigma(I)
_cod_data_source_file b102212l.txt
_cod_data_source_block gah60
_cod_original_cell_volume 478.9(6)
_cod_database_code 7204140
_exptl_absorpt_factor_mur 0.848
_exptl_absorpt_correction_t_ave 0.4096
_diffrn_standards_decay_corr_max 1.003
_diffrn_standards_decay_corr_min 0.951

loop_
_symmetry_equiv_pos_as_xyz
'x, y, z'
'-x, -y, -z'

loop_
_atom_site_label
_atom_site_type_symbol
_atom_site_fract_x
_atom_site_fract_y
_atom_site_fract_z
_atom_site_U_iso_or_equiv
_atom_site_adp_type
_atom_site_occupancy
_atom_site_symmetry_multiplicity
_atom_site_calc_flag
_atom_site_refinement_flags
_atom_site_disorder_assembly
_atom_site_disorder_group
In1 In 0.00798(2) 0.23000(2) 0.00178(2) 0.04951(13) Uani 1 1 d . . .
O1 O 0.1912(2) 0.0912(2) 0.0939(3) 0.0539(4) Uani 1 1 d . . .
O2 O 0.2687(3) 0.4582(3) 0.1313(4) 0.0693(6) Uani 1 1 d . . .
C1 C 0.3665(3) 0.1530(4) 0.1822(4) 0.0497(6) Uani 1 1 d . . .
C2 C 0.4760(4) 0.3209(4) 0.2384(4) 0.0591(7) Uani 1 1 d . . .
H2 H 0.5997 0.3441 0.301 0.078(10) Uiso 1 1 calc R . .
C3 C 0.4270(4) 0.4636(4) 0.2145(4) 0.0545(6) Uani 1 1 d . . .
C4 C 0.4521(4) 0.0216(5) 0.2219(6) 0.0707(9) Uani 1 1 d . . .
H4A H 0.4181 -0.018 0.3068 0.093(7) Uiso 1 1 calc R . .
H4B H 0.5815 0.0774 0.2865 0.093(7) Uiso 1 1 calc R . .
H4C H 0.4114 -0.0785 0.0977 0.093(7) Uiso 1 1 calc R . .
C5 C 0.5755(5) 0.6367(5) 0.2897(6) 0.0769(10) Uani 1 1 d . . .
H5A H 0.5448 0.6831 0.1919 0.146(10) Uiso 1 1 calc R . .
H5B H 0.6869 0.6172 0.3132 0.146(10) Uiso 1 1 calc R . .
H5C H 0.5896 0.7203 0.4122 0.146(10) Uiso 1 1 calc R . .
C6 C -0.0525(5) 0.3303(5) 0.2383(5) 0.0811(10) Uani 1 1 d . . .
H6A H -0.1543 0.3662 0.1931 0.157(16) Uiso 1 1 calc R . .
H6B H 0.0505 0.4308 0.3489 0.157(16) Uiso 1 1 calc R . .
H6C H -0.081 0.2392 0.2799 0.146(10) Uiso 1 1 calc R . .
C7 C -0.0667(5) 0.1610(6) -0.3039(5) 0.0835(11) Uani 1 1 d . . .
H7A H -0.1245 0.0343 -0.3793 0.157(13) Uiso 1 1 calc R . .
H7B H 0.0396 0.201 -0.3159 0.157(13) Uiso 1 1 calc R . .
H7C H -0.1489 0.2167 -0.3545 0.157(13) Uiso 1 1 calc R . .

loop_
_atom_site_aniso_label
_atom_site_aniso_U_11
_atom_site_aniso_U_22
_atom_site_aniso_U_33
_atom_site_aniso_U_23
_atom_site_aniso_U_13
_atom_site_aniso_U_12
In1 0.04693(16) 0.04526(15) 0.05292(16) 0.02043(10) 0.02050(10) 0.01850(9)
O1 0.0416(9) 0.0464(10) 0.0682(11) 0.0264(9) 0.0197(8) 0.0162(8)
O2 0.0556(12) 0.0489(11) 0.0889(15) 0.0296(11) 0.0237(11) 0.0138(9)
C1 0.0432(13) 0.0571(15) 0.0473(13) 0.0227(12) 0.0202(11) 0.0184(11)
C2 0.0415(14) 0.0617(17) 0.0639(16) 0.0247(14) 0.0205(12) 0.0127(12)
C3 0.0506(15) 0.0489(15) 0.0516(15) 0.0146(12) 0.0242(13) 0.0065(12)
C4 0.0484(16) 0.073(2) 0.090(2) 0.0424(19) 0.0246(16) 0.0271(15)
C5 0.065(2) 0.0562(18) 0.085(2) 0.0225(17) 0.0300(18) 0.0014(16)
C6 0.086(3) 0.080(2) 0.072(2) 0.0157(18) 0.046(2) 0.032(2)
C7 0.084(2) 0.086(3) 0.0594(18) 0.0323(18) 0.0261(18) 0.006(2)

loop_
_atom_type_symbol
_atom_type_description
_atom_type_scat_dispersion_real
_atom_type_scat_dispersion_imag
_atom_type_scat_source
C C 0.0033 0.0016 'International Tables Vol C Tables 4.2.6.8 and 6.1.1.4'
H H 0 0 'International Tables Vol C Tables 4.2.6.8 and 6.1.1.4'
In In -0.7276 1.31 'International Tables Vol C Tables 4.2.6.8 and 6.1.1.4'
O O 0.0106 0.006 'International Tables Vol C Tables 4.2.6.8 and 6.1.1.4'

loop_
_geom_angle_atom_site_label_1
_geom_angle_atom_site_label_2
_geom_angle_atom_site_label_3
_geom_angle
_geom_angle_site_symmetry_1
_geom_angle_site_symmetry_3
_geom_angle_publ_flag
C6 In1 C7 147.12(19) . . ?
C6 In1 O1 106.10(14) . . ?
C7 In1 O1 105.14(15) . . ?
C6 In1 O2 96.83(15) . . ?
C7 In1 O2 96.80(14) . . ?
O1 In1 O2 83.14(10) . . ?
C1 O1 In1 127.99(18) . . ?
C3 O2 In1 128.3(2) . . ?
O1 C1 C2 126.4(3) . . ?
O1 C1 C4 114.8(3) . . ?
C2 C1 C4 118.8(3) . . ?
C1 C2 C3 128.8(3) . . ?
C1 C2 H2 115.6 . . ?
C3 C2 H2 115.6 . . ?
O2 C3 C2 125.3(3) . . ?
O2 C3 C5 116.4(3) . . ?
C2 C3 C5 118.3(3) . . ?
C1 C4 H4A 109.5 . . ?
C1 C4 H4B 109.5 . . ?
H4A C4 H4B 109.5 . . ?
C1 C4 H4C 109.5 . . ?
H4A C4 H4C 109.5 . . ?
H4B C4 H4C 109.5 . . ?
C3 C5 H5A 109.5 . . ?
C3 C5 H5B 109.5 . . ?
H5A C5 H5B 109.5 . . ?
C3 C5 H5C 109.5 . . ?
H5A C5 H5C 109.5 . . ?
H5B C5 H5C 109.5 . . ?
In1 C6 H6A 109.5 . . ?
In1 C6 H6B 109.5 . . ?
H6A C6 H6B 109.5 . . ?
In1 C6 H6C 109.5 . . ?
H6A C6 H6C 109.5 . . ?
H6B C6 H6C 109.5 . . ?
In1 C7 H7A 109.5 . . ?
In1 C7 H7B 109.5 . . ?
H7A C7 H7B 109.5 . . ?
In1 C7 H7C 109.5 . . ?
H7A C7 H7C 109.5 . . ?
H7B C7 H7C 109.5 . . ?

loop_
_geom_bond_atom_site_label_1
_geom_bond_atom_site_label_2
_geom_bond_distance
_geom_bond_site_symmetry_2
_geom_bond_publ_flag
In1 C6 2.125(4) . ?
In1 C7 2.126(4) . ?
In1 O1 2.194(2) . ?
In1 O2 2.253(3) . ?
O1 C1 1.295(3) . ?
O2 C3 1.248(4) . ?
C1 C2 1.365(4) . ?
C1 C4 1.504(4) . ?
C2 C3 1.405(5) . ?
C2 H2 0.93 . ?
C3 C5 1.504(4) . ?
C4 H4A 0.96 . ?
C4 H4B 0.96 . ?
C4 H4C 0.96 . ?
C5 H5A 0.96 . ?
C5 H5B 0.96 . ?
C5 H5C 0.96 . ?
C6 H6A 0.96 . ?
C6 H6B 0.96 . ?
C6 H6C 0.96 . ?
C7 H7A 0.96 . ?
C7 H7B 0.96 . ?
C7 H7C 0.96 . ?
